data_1566591
loop_
_publ_author_name
'Zhang, Ya-Qian'
'Zhang, Qingwei'
'Han, Xue-Yu'
'Wu, Yue'
'Qi, Peng-Jia'
'Zhang, Qing'

_publ_section_title
;
 Ni-Catalyzed Asymmetric Hydrophosphinylation of Conjugated Enynes and
 Mechanistic Studies
;
_journal_name_full 'Chemical Science'
_journal_paper_doi 10.1039/D2SC00091A
_journal_year 2022
_chemical_absolute_configuration ad
_chemical_formula_moiety 'C25 H25 O2 P'
_chemical_formula_sum 'C25 H25 O2 P'
_chemical_formula_weight 388.42
_space_group_crystal_system orthorhombic
_space_group_IT_number 19
_space_group_name_Hall 'P 2ac 2ab'
_space_group_name_H-M_alt 'P 21 21 21'
_atom_sites_solution_hydrogens geom
_atom_sites_solution_primary direct
_audit_creation_date 2020-09-11
_audit_creation_method
;
Olex2 1.2
(compiled 2018.05.29 svn.r3508 for OlexSys, GUI svn.r5506)
;
_audit_update_record
;
2021-01-15 deposited with the CCDC.	2022-02-25 downloaded from the CCDC.
;
_cell_angle_alpha 90
_cell_angle_beta 90
_cell_angle_gamma 90
_cell_formula_units_Z 4
_cell_length_a 5.89107(7)
_cell_length_b 16.00327(17)
_cell_length_c 22.3169(2)
_cell_measurement_reflns_used 9867
_cell_measurement_temperature 291(2)
_cell_measurement_theta_max 69.9680
_cell_measurement_theta_min 3.9510
_cell_volume 2103.96(4)
_computing_cell_refinement 'CrysAlisPro 1.171.40.53 (Rigaku OD, 2019)'
_computing_data_collection 'CrysAlisPro 1.171.40.53 (Rigaku OD, 2019)'
_computing_data_reduction 'CrysAlisPro 1.171.40.53 (Rigaku OD, 2019)'
_computing_molecular_graphics 'Olex2 (Dolomanov et al., 2009)'
_computing_publication_material 'Olex2 (Dolomanov et al., 2009)'
_computing_structure_refinement 'ShelXL (Sheldrick, 2015)'
_computing_structure_solution 'ShelXT (Sheldrick, 2015)'
_diffrn_ambient_temperature 291(2)
_diffrn_detector 'CCD plate'
_diffrn_detector_area_resol_mean 5.2169
_diffrn_detector_type AtlasS2
_diffrn_measured_fraction_theta_full 0.998
_diffrn_measured_fraction_theta_max 0.989
_diffrn_measurement_details
;
List of Runs (angles in degrees, time in seconds):

  # Type    Start    End  Width  t~exp~   \w     \q     \k     \f   Frames
#--------------------------------------------------------------------------
  1  \w   -115.00 -17.00   1.00    4.00    --  -41.05 -38.00-180.00   98
  2  \w   -115.00 -17.00   1.00    4.00    --  -41.05 -38.00-150.00   98
  3  \w      1.00  82.00   1.00    4.00    --   41.05 -99.00  60.00   81
  4  \w     26.00 118.00   1.00    8.00    --   99.68-125.00 -60.00   92
  5  \w     74.00 173.00   1.00    8.00    --   99.68  45.00 -60.00   99
  6  \w     94.00 173.00   1.00    8.00    --   99.68 125.00 120.00   79
  7  \w     27.00 126.00   1.00    8.00    --   99.68 -45.00 120.00   99
  8  \w     74.00 173.00   1.00    8.00    --   99.68  45.00-180.00   99
  9  \w     94.00 173.00   1.00    8.00    --   99.68 125.00-120.00   79
 10  \w   -113.00 -13.00   1.00    4.00    --  -41.05 -57.00  60.00  100
 11  \w   -113.00 -13.00   1.00    4.00    --  -41.05 -57.00 -30.00  100
 12  \w     74.00 173.00   1.00    8.00    --   99.68  45.00  90.00   99
 13  \w     67.00  92.00   1.00    8.00    --   99.68  77.00-150.00   25
;
_diffrn_measurement_device 'four-circle diffractometer'
_diffrn_measurement_device_type 'SuperNova, Dual, Cu at home/near, AtlasS2'
_diffrn_measurement_method '\w scans'
_diffrn_orient_matrix_type 'CrysAlisPro convention (1999,Acta A55,543-557)'
_diffrn_orient_matrix_UB_11 0.0226253000
_diffrn_orient_matrix_UB_12 0.0086359000
_diffrn_orient_matrix_UB_13 0.0684940000
_diffrn_orient_matrix_UB_21 -0.0036930000
_diffrn_orient_matrix_UB_22 -0.0958468000
_diffrn_orient_matrix_UB_23 0.0063080000
_diffrn_orient_matrix_UB_31 0.2605131000
_diffrn_orient_matrix_UB_32 -0.0021237000
_diffrn_orient_matrix_UB_33 -0.0058591000
_diffrn_radiation_monochromator mirror
_diffrn_radiation_probe x-ray
_diffrn_radiation_type CuK\a
_diffrn_radiation_wavelength 1.54184
_diffrn_reflns_av_R_equivalents 0.0234
_diffrn_reflns_av_unetI/netI 0.0175
_diffrn_reflns_Laue_measured_fraction_full 0.998
_diffrn_reflns_Laue_measured_fraction_max 0.989
_diffrn_reflns_limit_h_max 7
_diffrn_reflns_limit_h_min -5
_diffrn_reflns_limit_k_max 19
_diffrn_reflns_limit_k_min -19
_diffrn_reflns_limit_l_max 27
_diffrn_reflns_limit_l_min -25
_diffrn_reflns_number 14995
_diffrn_reflns_point_group_measured_fraction_full 0.994
_diffrn_reflns_point_group_measured_fraction_max 0.981
_diffrn_reflns_theta_full 67.684
_diffrn_reflns_theta_max 70.068
_diffrn_reflns_theta_min 3.398
_diffrn_source 'micro-focus sealed X-ray tube'
_diffrn_source_type 'SuperNova (Cu) X-ray Source'
_exptl_absorpt_coefficient_mu 1.284
_exptl_absorpt_correction_T_max 1.00000
_exptl_absorpt_correction_T_min 0.74732
_exptl_absorpt_correction_type multi-scan
_exptl_absorpt_process_details
;
CrysAlisPro 1.171.40.53 (Rigaku Oxford Diffraction, 2019)
Empirical absorption correction using spherical harmonics,
 implemented in SCALE3 ABSPACK scaling algorithm.
;
_exptl_crystal_density_diffrn 1.226
_exptl_crystal_description block
_exptl_crystal_F_000 824
_exptl_crystal_size_max 0.19
_exptl_crystal_size_mid 0.18
_exptl_crystal_size_min 0.15
_refine_diff_density_max 0.619
_refine_diff_density_min -0.268
_refine_diff_density_rms 0.041
_refine_ls_abs_structure_details
;
 Flack x determined using 1505 quotients [(I+)-(I-)]/[(I+)+(I-)]
 (Parsons and Flack (2004), Acta Cryst. A60, s61).
;
_refine_ls_abs_structure_Flack 0.007(8)
_refine_ls_extinction_method none
_refine_ls_goodness_of_fit_ref 1.049
_refine_ls_hydrogen_treatment constr
_refine_ls_matrix_type full
_refine_ls_number_parameters 255
_refine_ls_number_reflns 3919
_refine_ls_number_restraints 0
_refine_ls_restrained_S_all 1.049
_refine_ls_R_factor_all 0.0455
_refine_ls_R_factor_gt 0.0437
_refine_ls_shift/su_max 0.000
_refine_ls_shift/su_mean 0.000
_refine_ls_structure_factor_coef Fsqd
_refine_ls_weighting_details 'w=1/[\s^2^(Fo^2^)+(0.0785P)^2^+0.3844P] where P=(Fo^2^+2Fc^2^)/3'
_refine_ls_weighting_scheme calc
_refine_ls_wR_factor_gt 0.1230
_refine_ls_wR_factor_ref 0.1251
_reflns_Friedel_coverage 0.704
_reflns_Friedel_fraction_full 0.990
_reflns_Friedel_fraction_max 0.969
_reflns_number_gt 3754
_reflns_number_total 3919
_reflns_threshold_expression 'I > 2\s(I)'
_cod_data_source_file d2sc00091a2.cif
_cod_data_source_block zyq-0909
_cod_database_code 1566591
_shelxl_version_number 2013-4
_chemical_oxdiff_formula C20H20P1O2
_shelx_space_group_comment
;
The symmetry employed for this shelxl refinement is uniquely defined
by the following loop, which should always be used as a source of
symmetry information in preference to the above space-group names.
They are only intended as comments.
;
_shelx_estimated_absorpt_t_max 0.831
_shelx_estimated_absorpt_t_min 0.793
_reflns_odcompleteness_completeness 99.86
_reflns_odcompleteness_iscentric 1
_reflns_odcompleteness_theta 64.99
_olex2_refinement_description
;
1. Fixed Uiso
 At 1.2 times of:
  All C(H) groups, All C(H,H) groups
 At 1.5 times of:
  All C(H,H,H) groups
2.a Secondary CH2 refined with riding coordinates:
 C11(H11A,H11B)
2.b Aromatic/amide H refined with riding coordinates:
 C18(H18), C7(H7), C3(H3), C17(H17), C2(H2), C15(H15), C6(H6), C14(H14),
 C20(H20), C5(H5), C24(H24), C22(H22), C23(H23), C21(H21), C9(H9)
2.c X=CH2 refined with riding coordinates:
 C10(H10A,H10B)
2.d Idealised Me refined as rotating group:
 C25(H25A,H25B,H25C), C12(H12A,H12B,H12C)
;
_olex2_submission_special_instructions 'No special instructions were received'
_oxdiff_exptl_absorpt_empirical_details
;
Empirical correction (ABSPACK) includes:
- Absorption correction using spherical harmonics
- Frame scaling
;
_oxdiff_exptl_absorpt_empirical_full_max 1.587
_oxdiff_exptl_absorpt_empirical_full_min 0.729

loop_
_space_group_symop_operation_xyz
'x, y, z'
'-x+1/2, -y, z+1/2'
'-x, y+1/2, -z+1/2'
'x+1/2, -y+1/2, -z'

loop_
_atom_site_label
_atom_site_type_symbol
_atom_site_fract_x
_atom_site_fract_y
_atom_site_fract_z
_atom_site_U_iso_or_equiv
_atom_site_adp_type
_atom_site_occupancy
_atom_site_site_symmetry_order
_atom_site_calc_flag
_atom_site_refinement_flags_posn
_atom_site_refinement_flags_adp
_atom_site_refinement_flags_occupancy
_atom_site_disorder_assembly
_atom_site_disorder_group
P1 P 0.46653(13) 0.79627(5) 0.26746(3) 0.0502(2) Uani 1 1 d . . . . .
O2 O 0.2277(4) 0.82478(16) 0.27234(11) 0.0637(6) Uani 1 1 d . . . . .
O1 O 0.4222(5) 0.56167(18) 0.59789(11) 0.0788(8) Uani 1 1 d . . . . .
C16 C 0.5528(5) 0.66953(17) 0.08247(12) 0.0462(6) Uani 1 1 d . . . . .
C19 C 0.5652(6) 0.63441(17) 0.02064(13) 0.0496(7) Uani 1 1 d . . . . .
C4 C 0.4175(5) 0.67254(18) 0.42937(14) 0.0503(7) Uani 1 1 d . . . . .
C13 C 0.5174(5) 0.74406(18) 0.19689(12) 0.0486(6) Uani 1 1 d . . . . .
C18 C 0.7095(5) 0.7548(2) 0.16235(15) 0.0586(8) Uani 1 1 d . . . . .
H18 H 0.8296 0.7865 0.1770 0.070 Uiso 1 1 calc R . . . .
C7 C 0.4005(5) 0.7181(2) 0.37230(14) 0.0530(7) Uani 1 1 d . . . . .
H7 H 0.2660 0.7477 0.3673 0.064 Uiso 1 1 calc R . . . .
C8 C 0.5455(6) 0.7242(2) 0.32622(13) 0.0564(7) Uani 1 1 d . . . . .
C1 C 0.4326(6) 0.59672(19) 0.54235(14) 0.0554(7) Uani 1 1 d . . . . .
C3 C 0.2416(6) 0.6827(2) 0.47074(14) 0.0567(7) Uani 1 1 d . . . . .
H3 H 0.1170 0.7155 0.4605 0.068 Uiso 1 1 calc R . . . .
C17 C 0.7251(5) 0.7186(2) 0.10593(15) 0.0594(8) Uani 1 1 d . . . . .
H17 H 0.8551 0.7276 0.0832 0.071 Uiso 1 1 calc R . . . .
C2 C 0.2485(6) 0.6454(2) 0.52612(15) 0.0622(8) Uani 1 1 d . . . . .
H2 H 0.1291 0.6529 0.5528 0.075 Uiso 1 1 calc R . . . .
C15 C 0.3644(7) 0.6573(3) 0.11841(16) 0.0732(11) Uani 1 1 d . . . . .
H15 H 0.2478 0.6230 0.1048 0.088 Uiso 1 1 calc R . . . .
C6 C 0.6086(6) 0.5855(2) 0.50239(15) 0.0607(8) Uani 1 1 d . . . . .
H6 H 0.7331 0.5529 0.5129 0.073 Uiso 1 1 calc R . . . .
C14 C 0.3447(6) 0.6947(3) 0.17418(14) 0.0717(11) Uani 1 1 d . . . . .
H14 H 0.2136 0.6866 0.1966 0.086 Uiso 1 1 calc R . . . .
C20 C 0.3986(6) 0.5816(2) -0.00131(17) 0.0690(10) Uani 1 1 d . . . . .
H20 H 0.2773 0.5669 0.0232 0.083 Uiso 1 1 calc R . . . .
C5 C 0.5990(6) 0.6228(2) 0.44668(16) 0.0645(9) Uani 1 1 d . . . . .
H5 H 0.7178 0.6143 0.4199 0.077 Uiso 1 1 calc R . . . .
C24 C 0.7404(7) 0.6543(2) -0.01751(16) 0.0727(10) Uani 1 1 d . . . . .
H24 H 0.8548 0.6899 -0.0043 0.087 Uiso 1 1 calc R . . . .
C22 C 0.5827(7) 0.5712(2) -0.09600(16) 0.0714(10) Uani 1 1 d . . . . .
H22 H 0.5879 0.5509 -0.1350 0.086 Uiso 1 1 calc R . . . .
C11 C 0.6668(6) 0.8802(2) 0.27314(16) 0.0672(9) Uani 1 1 d . . . . .
H11A H 0.6695 0.9003 0.3141 0.081 Uiso 1 1 calc R . . . .
H11B H 0.8171 0.8593 0.2636 0.081 Uiso 1 1 calc R . . . .
C23 C 0.7497(9) 0.6225(3) -0.07503(17) 0.0824(12) Uani 1 1 d . . . . .
H23 H 0.8713 0.6362 -0.0997 0.099 Uiso 1 1 calc R . . . .
C21 C 0.4089(8) 0.5502(3) -0.05903(18) 0.0768(11) Uani 1 1 d . . . . .
H21 H 0.2957 0.5144 -0.0726 0.092 Uiso 1 1 calc R . . . .
C10 C 0.8707(8) 0.6381(3) 0.2944(2) 0.0932(14) Uani 1 1 d . . . . .
H10A H 0.7862 0.6061 0.2678 0.112 Uiso 1 1 calc R . . . .
H10B H 1.0252 0.6280 0.2991 0.112 Uiso 1 1 calc R . . . .
C25 C 0.6191(8) 0.5246(3) 0.62187(18) 0.0822(12) Uani 1 1 d . . . . .
H25A H 0.6583 0.4762 0.5987 0.123 Uiso 1 1 calc GR . . . .
H25B H 0.5913 0.5084 0.6626 0.123 Uiso 1 1 calc GR . . . .
H25C H 0.7419 0.5640 0.6206 0.123 Uiso 1 1 calc GR . . . .
C9 C 0.7801(8) 0.6927(4) 0.3229(2) 0.1023(17) Uani 1 1 d . . . . .
H9 H 0.8793 0.7210 0.3482 0.123 Uiso 1 1 calc R . . . .
C12 C 0.6115(10) 0.9525(3) 0.2317(2) 0.0983(15) Uani 1 1 d . . . . .
H12A H 0.6159 0.9336 0.1909 0.147 Uiso 1 1 calc GR . . . .
H12B H 0.7210 0.9962 0.2372 0.147 Uiso 1 1 calc GR . . . .
H12C H 0.4626 0.9733 0.2407 0.147 Uiso 1 1 calc GR . . . .

loop_
_atom_site_aniso_label
_atom_site_aniso_U_11
_atom_site_aniso_U_22
_atom_site_aniso_U_33
_atom_site_aniso_U_23
_atom_site_aniso_U_13
_atom_site_aniso_U_12
P1 0.0384(4) 0.0629(4) 0.0493(4) -0.0017(3) 0.0001(3) 0.0004(3)
O2 0.0452(12) 0.0791(14) 0.0669(13) 0.0022(11) 0.0007(11) 0.0085(11)
O1 0.087(2) 0.0962(18) 0.0529(12) 0.0104(12) 0.0071(13) 0.0170(16)
C16 0.0440(15) 0.0452(12) 0.0493(14) 0.0061(10) 0.0003(12) 0.0003(12)
C19 0.0552(17) 0.0424(12) 0.0513(14) 0.0057(11) -0.0014(13) 0.0017(13)
C4 0.0432(16) 0.0519(14) 0.0558(16) -0.0024(12) 0.0027(12) -0.0031(12)
C13 0.0424(16) 0.0580(15) 0.0455(14) 0.0029(11) -0.0015(13) -0.0006(13)
C18 0.0381(16) 0.0725(19) 0.0651(18) -0.0132(15) 0.0019(14) -0.0077(15)
C7 0.0415(15) 0.0591(16) 0.0584(16) 0.0021(13) 0.0002(12) 0.0006(13)
C8 0.0461(15) 0.0744(19) 0.0488(15) -0.0062(13) -0.0028(13) 0.0060(16)
C1 0.062(2) 0.0541(14) 0.0504(15) -0.0033(12) 0.0042(15) -0.0008(14)
C3 0.0496(18) 0.0604(17) 0.0600(17) -0.0035(14) 0.0052(15) 0.0057(14)
C17 0.0398(15) 0.0734(19) 0.0651(18) -0.0110(15) 0.0112(14) -0.0105(15)
C2 0.057(2) 0.0716(19) 0.0578(17) -0.0027(15) 0.0131(16) 0.0085(17)
C15 0.065(2) 0.098(3) 0.0568(18) -0.0089(18) 0.0042(17) -0.037(2)
C6 0.0546(19) 0.0661(19) 0.0615(18) 0.0063(15) 0.0041(15) 0.0133(16)
C14 0.058(2) 0.106(3) 0.0511(17) -0.0049(18) 0.0092(15) -0.033(2)
C20 0.064(2) 0.079(2) 0.0644(19) -0.0109(17) 0.0023(17) -0.0127(19)
C5 0.053(2) 0.076(2) 0.0641(19) 0.0090(16) 0.0150(15) 0.0135(17)
C24 0.079(3) 0.082(2) 0.0573(18) -0.0050(16) 0.0152(18) -0.025(2)
C22 0.094(3) 0.0661(19) 0.0540(17) -0.0029(15) -0.0020(19) 0.006(2)
C11 0.058(2) 0.077(2) 0.066(2) -0.0167(18) 0.0027(17) -0.0106(16)
C23 0.100(3) 0.090(3) 0.0574(19) -0.0010(18) 0.018(2) -0.020(3)
C21 0.079(3) 0.080(2) 0.071(2) -0.0216(19) -0.005(2) -0.013(2)
C10 0.071(3) 0.102(3) 0.107(3) -0.009(3) 0.010(2) 0.027(3)
C25 0.103(3) 0.083(2) 0.061(2) 0.0039(18) -0.007(2) 0.022(2)
C9 0.076(3) 0.155(5) 0.076(3) 0.013(3) 0.002(2) 0.040(3)
C12 0.111(4) 0.069(2) 0.115(4) 0.001(2) 0.010(3) -0.014(2)

loop_
_atom_type_symbol
_atom_type_description
_atom_type_scat_dispersion_real
_atom_type_scat_dispersion_imag
_atom_type_scat_source
C C 0.0181 0.0091 'International Tables Vol C Tables 4.2.6.8 and 6.1.1.4'
H H 0.0000 0.0000 'International Tables Vol C Tables 4.2.6.8 and 6.1.1.4'
O O 0.0492 0.0322 'International Tables Vol C Tables 4.2.6.8 and 6.1.1.4'
P P 0.2955 0.4335 'International Tables Vol C Tables 4.2.6.8 and 6.1.1.4'

loop_
_geom_angle_atom_site_label_1
_geom_angle_atom_site_label_2
_geom_angle_atom_site_label_3
_geom_angle
_geom_angle_site_symmetry_1
_geom_angle_site_symmetry_3
_geom_angle_publ_flag
O2 P1 C13 111.32(14) . . ?
O2 P1 C8 112.78(15) . . ?
O2 P1 C11 112.87(17) . . ?
C8 P1 C13 107.13(14) . . ?
C11 P1 C13 107.39(15) . . ?
C11 P1 C8 104.91(17) . . ?
C1 O1 C25 118.8(3) . . ?
C17 C16 C19 121.8(3) . . ?
C15 C16 C19 121.5(3) . . ?
C15 C16 C17 116.7(3) . . ?
C20 C19 C16 121.5(3) . . ?
C24 C19 C16 121.5(3) . . ?
C24 C19 C20 117.0(3) . . ?
C3 C4 C7 117.6(3) . . ?
C5 C4 C7 125.3(3) . . ?
C5 C4 C3 117.0(3) . . ?
C18 C13 P1 124.4(2) . . ?
C18 C13 C14 118.0(3) . . ?
C14 C13 P1 117.4(2) . . ?
C13 C18 H18 119.7 . . ?
C13 C18 C17 120.6(3) . . ?
C17 C18 H18 119.7 . . ?
C4 C7 H7 114.5 . . ?
C8 C7 C4 131.1(3) . . ?
C8 C7 H7 114.5 . . ?
C7 C8 P1 116.0(3) . . ?
C7 C8 C9 127.7(3) . . ?
C9 C8 P1 115.1(3) . . ?
O1 C1 C2 115.8(3) . . ?
O1 C1 C6 124.6(3) . . ?
C6 C1 C2 119.6(3) . . ?
C4 C3 H3 119.3 . . ?
C2 C3 C4 121.5(3) . . ?
C2 C3 H3 119.3 . . ?
C16 C17 C18 122.0(3) . . ?
C16 C17 H17 119.0 . . ?
C18 C17 H17 119.0 . . ?
C1 C2 H2 119.9 . . ?
C3 C2 C1 120.3(3) . . ?
C3 C2 H2 119.9 . . ?
C16 C15 H15 119.1 . . ?
C16 C15 C14 121.8(3) . . ?
C14 C15 H15 119.1 . . ?
C1 C6 H6 120.2 . . ?
C1 C6 C5 119.7(3) . . ?
C5 C6 H6 120.2 . . ?
C13 C14 C15 120.9(3) . . ?
C13 C14 H14 119.5 . . ?
C15 C14 H14 119.5 . . ?
C19 C20 H20 119.3 . . ?
C21 C20 C19 121.3(4) . . ?
C21 C20 H20 119.3 . . ?
C4 C5 H5 119.0 . . ?
C6 C5 C4 122.0(3) . . ?
C6 C5 H5 119.0 . . ?
C19 C24 H24 119.3 . . ?
C19 C24 C23 121.3(4) . . ?
C23 C24 H24 119.3 . . ?
C23 C22 H22 120.5 . . ?
C21 C22 H22 120.5 . . ?
C21 C22 C23 119.0(3) . . ?
P1 C11 H11A 109.0 . . ?
P1 C11 H11B 109.0 . . ?
H11A C11 H11B 107.8 . . ?
C12 C11 P1 112.8(3) . . ?
C12 C11 H11A 109.0 . . ?
C12 C11 H11B 109.0 . . ?
C24 C23 H23 119.6 . . ?
C22 C23 C24 120.8(4) . . ?
C22 C23 H23 119.6 . . ?
C20 C21 H21 119.7 . . ?
C22 C21 C20 120.6(4) . . ?
C22 C21 H21 119.7 . . ?
H10A C10 H10B 120.0 . . ?
C9 C10 H10A 120.0 . . ?
C9 C10 H10B 120.0 . . ?
O1 C25 H25A 109.5 . . ?
O1 C25 H25B 109.5 . . ?
O1 C25 H25C 109.5 . . ?
H25A C25 H25B 109.5 . . ?
H25A C25 H25C 109.5 . . ?
H25B C25 H25C 109.5 . . ?
C8 C9 H9 113.2 . . ?
C10 C9 C8 133.6(6) . . ?
C10 C9 H9 113.2 . . ?
C11 C12 H12A 109.5 . . ?
C11 C12 H12B 109.5 . . ?
C11 C12 H12C 109.5 . . ?
H12A C12 H12B 109.5 . . ?
H12A C12 H12C 109.5 . . ?
H12B C12 H12C 109.5 . . ?

loop_
_geom_bond_atom_site_label_1
_geom_bond_atom_site_label_2
_geom_bond_distance
_geom_bond_site_symmetry_2
_geom_bond_publ_flag
P1 O2 1.483(2) . ?
P1 C13 1.808(3) . ?
P1 C8 1.807(3) . ?
P1 C11 1.793(4) . ?
O1 C1 1.362(4) . ?
O1 C25 1.408(5) . ?
C16 C19 1.492(4) . ?
C16 C17 1.386(4) . ?
C16 C15 1.383(5) . ?
C19 C20 1.385(5) . ?
C19 C24 1.375(5) . ?
C4 C7 1.471(4) . ?
C4 C3 1.397(4) . ?
C4 C5 1.388(4) . ?
C13 C18 1.380(4) . ?
C13 C14 1.384(4) . ?
C18 H18 0.9300 . ?
C18 C17 1.389(4) . ?
C7 H7 0.9300 . ?
C7 C8 1.341(4) . ?
C8 C9 1.472(6) . ?
C1 C2 1.384(5) . ?
C1 C6 1.379(5) . ?
C3 H3 0.9300 . ?
C3 C2 1.373(5) . ?
C17 H17 0.9300 . ?
C2 H2 0.9300 . ?
C15 H15 0.9300 . ?
C15 C14 1.386(5) . ?
C6 H6 0.9300 . ?
C6 C5 1.380(5) . ?
C14 H14 0.9300 . ?
C20 H20 0.9300 . ?
C20 C21 1.384(5) . ?
C5 H5 0.9300 . ?
C24 H24 0.9300 . ?
C24 C23 1.382(5) . ?
C22 H22 0.9300 . ?
C22 C23 1.364(6) . ?
C22 C21 1.357(6) . ?
C11 H11A 0.9700 . ?
C11 H11B 0.9700 . ?
C11 C12 1.516(6) . ?
C23 H23 0.9300 . ?
C21 H21 0.9300 . ?
C10 H10A 0.9300 . ?
C10 H10B 0.9300 . ?
C10 C9 1.206(6) . ?
C25 H25A 0.9600 . ?
C25 H25B 0.9600 . ?
C25 H25C 0.9600 . ?
C9 H9 0.9300 . ?
C12 H12A 0.9600 . ?
C12 H12B 0.9600 . ?
C12 H12C 0.9600 . ?

loop_
_geom_torsion_atom_site_label_1
_geom_torsion_atom_site_label_2
_geom_torsion_atom_site_label_3
_geom_torsion_atom_site_label_4
_geom_torsion
_geom_torsion_site_symmetry_1
_geom_torsion_site_symmetry_2
_geom_torsion_site_symmetry_3
_geom_torsion_site_symmetry_4
_geom_torsion_publ_flag
P1 C13 C18 C17 -173.6(3) . . . . ?
P1 C13 C14 C15 175.5(3) . . . . ?
P1 C8 C9 C10 -81.3(7) . . . . ?
O2 P1 C13 C18 138.5(3) . . . . ?
O2 P1 C13 C14 -36.7(3) . . . . ?
O2 P1 C8 C7 -12.5(3) . . . . ?
O2 P1 C8 C9 179.0(3) . . . . ?
O2 P1 C11 C12 -50.2(3) . . . . ?
O1 C1 C2 C3 -179.2(3) . . . . ?
O1 C1 C6 C5 178.7(3) . . . . ?
C16 C19 C20 C21 179.0(3) . . . . ?
C16 C19 C24 C23 -179.1(4) . . . . ?
C16 C15 C14 C13 -2.0(7) . . . . ?
C19 C16 C17 C18 176.9(3) . . . . ?
C19 C16 C15 C14 -175.2(4) . . . . ?
C19 C20 C21 C22 -0.6(6) . . . . ?
C19 C24 C23 C22 1.0(7) . . . . ?
C4 C7 C8 P1 -174.0(3) . . . . ?
C4 C7 C8 C9 -7.2(7) . . . . ?
C4 C3 C2 C1 0.3(5) . . . . ?
C13 P1 C8 C7 -135.3(3) . . . . ?
C13 P1 C8 C9 56.2(4) . . . . ?
C13 P1 C11 C12 72.9(3) . . . . ?
C13 C18 C17 C16 -1.2(6) . . . . ?
C18 C13 C14 C15 0.0(6) . . . . ?
C7 C4 C3 C2 -177.1(3) . . . . ?
C7 C4 C5 C6 176.4(3) . . . . ?
C7 C8 C9 C10 111.8(6) . . . . ?
C8 P1 C13 C18 -97.8(3) . . . . ?
C8 P1 C13 C14 87.0(3) . . . . ?
C8 P1 C11 C12 -173.4(3) . . . . ?
C1 C6 C5 C4 0.7(6) . . . . ?
C3 C4 C7 C8 175.9(3) . . . . ?
C3 C4 C5 C6 -0.7(5) . . . . ?
C17 C16 C19 C20 176.3(3) . . . . ?
C17 C16 C19 C24 -4.9(5) . . . . ?
C17 C16 C15 C14 2.4(6) . . . . ?
C2 C1 C6 C5 -0.1(5) . . . . ?
C15 C16 C19 C20 -6.2(5) . . . . ?
C15 C16 C19 C24 172.5(4) . . . . ?
C15 C16 C17 C18 -0.7(5) . . . . ?
C6 C1 C2 C3 -0.4(5) . . . . ?
C14 C13 C18 C17 1.6(5) . . . . ?
C20 C19 C24 C23 -0.4(6) . . . . ?
C5 C4 C7 C8 -1.2(6) . . . . ?
C5 C4 C3 C2 0.3(5) . . . . ?
C24 C19 C20 C21 0.2(6) . . . . ?
C11 P1 C13 C18 14.5(3) . . . . ?
C11 P1 C13 C14 -160.8(3) . . . . ?
C11 P1 C8 C7 110.7(3) . . . . ?
C11 P1 C8 C9 -57.8(4) . . . . ?
C23 C22 C21 C20 1.2(6) . . . . ?
C21 C22 C23 C24 -1.4(7) . . . . ?
C25 O1 C1 C2 -168.3(3) . . . . ?
C25 O1 C1 C6 12.9(5) . . . . ?
